data_7056472
loop_
_publ_author_name
'Boddula, Rajamouli'
'Devi, Rachna'
'Mohanty, Abhijeet'
'Krishnan, Venkata'
'Vaidyanathan, Sivakumar'

_publ_section_title
;
 Effects of electron withdrawing groups in imidazole-phenanthroline
 ligands and their influence on photophysical properties of EuIII
 complexes for white light emitting diodes
;
_journal_name_full 'New J. Chem.'
_journal_paper_doi 10.1039/C7NJ02291C
_journal_year 2017
_chemical_formula_moiety 'C26 H15 F3 N4'
_chemical_formula_sum 'C26 H15 F3 N4'
_chemical_formula_weight 440.42
_chemical_name_systematic
;
 ? 
;
_space_group_crystal_system monoclinic
_space_group_IT_number 14
_space_group_name_Hall '-P 2ybc'
_space_group_name_H-M_alt 'P 1 21/c 1'
_symmetry_space_group_name_Hall '-P 2ybc'
_symmetry_space_group_name_H-M 'P 1 21/c 1'
_atom_sites_solution_hydrogens geom
_atom_sites_solution_primary direct
_atom_sites_solution_secondary difmap
_audit_creation_date 2016-10-17
_audit_creation_method
;
Olex2 1.2-ac21
(compiled 2015.09.16 svn.r134, GUI svn.r4998)
;
_audit_update_record
;
2017-02-28 deposited with the CCDC.
2017-07-28 downloaded from the CCDC.
;
_cell_angle_alpha 90.00
_cell_angle_beta 93.365(9)
_cell_angle_gamma 90.00
_cell_formula_units_Z 4
_cell_length_a 8.3313(9)
_cell_length_b 12.5035(13)
_cell_length_c 19.8612(18)
_cell_measurement_reflns_used 3019
_cell_measurement_temperature 293(2)
_cell_measurement_theta_max 27.4390
_cell_measurement_theta_min 2.4430
_cell_volume 2065.4(4)
_computing_cell_refinement 'CrysAlisPro 1.171.38.43i (Rigaku OD, 2015)'
_computing_data_collection 'CrysAlisPro 1.171.38.43i (Rigaku OD, 2015)'
_computing_data_reduction 'CrysAlisPro 1.171.38.43i (Rigaku OD, 2015)'
_computing_molecular_graphics 'Olex2 (Dolomanov et al., 2009)'
_computing_publication_material 'Olex2 (Dolomanov et al., 2009)'
_computing_structure_refinement 'ShelXL (Sheldrick, 2008)'
_computing_structure_solution 'ShelXS (Sheldrick, 2008)'
_diffrn_ambient_temperature 293(2)
_diffrn_detector 'CCD plate'
_diffrn_detector_area_resol_mean 15.9974
_diffrn_detector_type Eos
_diffrn_measured_fraction_theta_full 0.883
_diffrn_measured_fraction_theta_max 0.883
_diffrn_measurement_details
;
List of Runs (angles in degrees, time in seconds):

  # Type    Start    End  Width  t~exp~   \w     \q     \k     \f   Frames
#--------------------------------------------------------------------------
  1  \w     55.00 120.00   1.00   15.00    --   26.84 178.00-150.00   65
  2  \w     -4.00  95.00   1.00   15.00    --   26.84  57.00 -90.00   99
  3  \w     61.00 120.00   1.00   15.00    --   26.84 178.00  60.00   59
;
_diffrn_measurement_device 'four-circle diffractometer'
_diffrn_measurement_device_type 'SuperNova, Dual, Cu at zero, Eos'
_diffrn_measurement_method '\w scans'
_diffrn_orient_matrix_type 'CrysAlisPro convention (1999,Acta A55,543-557)'
_diffrn_orient_matrix_UB_11 -0.0076528000
_diffrn_orient_matrix_UB_12 -0.0470383000
_diffrn_orient_matrix_UB_13 0.0194843000
_diffrn_orient_matrix_UB_21 0.0829237000
_diffrn_orient_matrix_UB_22 -0.0110114000
_diffrn_orient_matrix_UB_23 -0.0026002000
_diffrn_orient_matrix_UB_31 0.0183479000
_diffrn_orient_matrix_UB_32 0.0297915000
_diffrn_orient_matrix_UB_33 0.0298773000
_diffrn_radiation_monochromator mirror
_diffrn_radiation_probe x-ray
_diffrn_radiation_type MoK\a
_diffrn_radiation_wavelength 0.71073
_diffrn_reflns_av_R_equivalents 0.0182
_diffrn_reflns_av_unetI/netI 0.0335
_diffrn_reflns_limit_h_max 10
_diffrn_reflns_limit_h_min -8
_diffrn_reflns_limit_k_max 12
_diffrn_reflns_limit_k_min -16
_diffrn_reflns_limit_l_max 26
_diffrn_reflns_limit_l_min -19
_diffrn_reflns_number 6946
_diffrn_reflns_theta_full 28.19
_diffrn_reflns_theta_max 28.19
_diffrn_reflns_theta_min 1.93
_diffrn_source 'micro-focus sealed X-ray tube'
_diffrn_source_type 'SuperNova (Mo) X-ray Source'
_exptl_absorpt_coefficient_mu 0.105
_exptl_absorpt_correction_T_max 1.000
_exptl_absorpt_correction_T_min 0.421
_exptl_absorpt_correction_type gaussian
_exptl_absorpt_process_details
'CrysAlisPro 1.171.38.43i (Rigaku Oxford Diffraction, 2015) Numerical absorption correction based on gaussian integration over a multifaceted crystal model Empirical absorption correction using spherical harmonics, implemented in SCALE3 ABSPACK scaling algorithm.'
_exptl_crystal_density_diffrn 1.416
_exptl_crystal_density_method 'not measured'
_exptl_crystal_description monoclinic
_exptl_crystal_F_000 904
_exptl_crystal_size_max 0.401
_exptl_crystal_size_mid 0.342
_exptl_crystal_size_min 0.249
_refine_diff_density_max 0.585
_refine_diff_density_min -0.508
_refine_diff_density_rms 0.070
_refine_ls_extinction_method none
_refine_ls_goodness_of_fit_ref 1.063
_refine_ls_hydrogen_treatment constr
_refine_ls_matrix_type full
_refine_ls_number_parameters 298
_refine_ls_number_reflns 4476
_refine_ls_number_restraints 0
_refine_ls_restrained_S_all 1.063
_refine_ls_R_factor_all 0.0937
_refine_ls_R_factor_gt 0.0738
_refine_ls_shift/su_max 0.001
_refine_ls_shift/su_mean 0.000
_refine_ls_structure_factor_coef Fsqd
_refine_ls_weighting_details 'calc w=1/[\s^2^(Fo^2^)+(0.1008P)^2^+1.4484P] where P=(Fo^2^+2Fc^2^)/3'
_refine_ls_weighting_scheme calc
_refine_ls_wR_factor_gt 0.2022
_refine_ls_wR_factor_ref 0.2224
_reflns_number_gt 3319
_reflns_number_total 4476
_reflns_threshold_expression >2sigma(I)
_cod_data_source_file c7nj02291c2.cif
_cod_data_source_block rm_am_mcf3_rt_mo
_cod_database_code 7056472
_chemical_oxdiff_formula 'C116 H76 N16'
_reflns_odcompleteness_completeness 98.69
_reflns_odcompleteness_iscentric 1
_reflns_odcompleteness_theta 26.32
_olex2_refinement_description
;
1. Fixed Uiso
 At 1.2 times of:
  All C(H) groups
2.a Aromatic/amide H refined with riding coordinates:
 C10(H10), C21(H21), C3(H3), C4(H4), C9(H9), C18(H18), C8(H8), C17(H17),
 C15(H15), C14(H14), C5(H5), C22(H22), C25(H25), C23(H23), C24(H24)
;
_olex2_date_sample_data_collection 2016-10-08
_olex2_submission_special_instructions 'No special instructions were received'
_oxdiff_exptl_absorpt_empirical_details
;
Empirical correction (ABSPACK) includes:
- Absorption correction using spherical harmonics
- Frame scaling
- Detector area scaling
;
_oxdiff_exptl_absorpt_empirical_full_max 1.545
_oxdiff_exptl_absorpt_empirical_full_min 0.858

loop_
_space_group_symop_id
_space_group_symop_operation_xyz
1 'x, y, z'
2 '-x, y+1/2, -z+1/2'
3 '-x, -y, -z'
4 'x, -y-1/2, z-1/2'

loop_
_atom_site_label
_atom_site_type_symbol
_atom_site_fract_x
_atom_site_fract_y
_atom_site_fract_z
_atom_site_U_iso_or_equiv
_atom_site_adp_type
_atom_site_occupancy
_atom_site_calc_flag
_atom_site_refinement_flags_posn
N1 N 0.2380(3) 0.26134(17) 0.33314(10) 0.0436(5) Uani 1 d .
C1 C 0.2278(3) 0.15430(19) 0.31664(12) 0.0389(5) Uani 1 d .
C7 C 0.1668(3) -0.0640(2) 0.29550(12) 0.0420(6) Uani 1 d .
C12 C 0.0913(3) 0.10869(19) 0.33944(11) 0.0382(5) Uani 1 d .
N4 N 0.0120(3) 0.19169(16) 0.37032(10) 0.0407(5) Uani 1 d .
N2 N 0.4151(3) -0.07821(19) 0.23856(13) 0.0564(6) Uani 1 d .
N3 N 0.1459(3) -0.17035(18) 0.28397(11) 0.0516(6) Uani 1 d .
C2 C 0.3402(3) 0.0956(2) 0.27928(12) 0.0415(6) Uani 1 d .
C11 C 0.0517(3) -0.00197(19) 0.32839(12) 0.0398(5) Uani 1 d .
C6 C 0.3123(3) -0.0149(2) 0.27077(12) 0.0437(6) Uani 1 d .
C13 C -0.1249(3) 0.18282(19) 0.41118(12) 0.0391(5) Uani 1 d .
C10 C -0.0898(3) -0.0533(2) 0.34619(14) 0.0495(6) Uani 1 d .
H10 H -0.1696 -0.0151 0.3666 0.059 Uiso 1 calc R
C21 C -0.0785(4) 0.4370(2) 0.37702(14) 0.0573(8) Uani 1 d .
H21 H -0.1609 0.3989 0.3543 0.069 Uiso 1 calc R
C19 C 0.1075(3) 0.28136(19) 0.36505(12) 0.0417(6) Uani 1 d .
C3 C 0.4727(3) 0.1421(2) 0.25064(14) 0.0484(6) Uani 1 d .
H3 H 0.4908 0.2154 0.2539 0.058 Uiso 1 calc R
C4 C 0.5747(4) 0.0778(3) 0.21787(16) 0.0605(8) Uani 1 d .
H4 H 0.6644 0.1062 0.1985 0.073 Uiso 1 calc R
C9 C -0.1087(4) -0.1605(2) 0.33313(15) 0.0566(7) Uani 1 d .
H9 H -0.2014 -0.1960 0.3445 0.068 Uiso 1 calc R
C18 C -0.1030(3) 0.1470(2) 0.47655(13) 0.0480(6) Uani 1 d .
H18 H -0.0013 0.1272 0.4940 0.058 Uiso 1 calc R
C8 C 0.0122(4) -0.2148(2) 0.30278(14) 0.0559(7) Uani 1 d .
H8 H -0.0017 -0.2876 0.2951 0.067 Uiso 1 calc R
C20 C 0.0696(4) 0.3892(2) 0.39046(13) 0.0478(6) Uani 1 d .
C17 C -0.2340(4) 0.1409(3) 0.51600(14) 0.0552(7) Uani 1 d .
H17 H -0.2207 0.1163 0.5602 0.066 Uiso 1 calc R
C15 C -0.4051(3) 0.2060(3) 0.42461(15) 0.0571(7) Uani 1 d .
H15 H -0.5068 0.2259 0.4072 0.068 Uiso 1 calc R
C16 C -0.3837(3) 0.1712(2) 0.49023(15) 0.0523(7) Uani 1 d .
C14 C -0.2747(3) 0.2114(2) 0.38447(14) 0.0508(7) Uani 1 d .
H14 H -0.2884 0.2342 0.3399 0.061 Uiso 1 calc R
C5 C 0.5417(4) -0.0314(3) 0.21402(18) 0.0661(9) Uani 1 d .
H5 H 0.6140 -0.0746 0.1926 0.079 Uiso 1 calc R
C22 C -0.1052(5) 0.5416(3) 0.39727(18) 0.0729(10) Uani 1 d .
H22 H -0.2052 0.5732 0.3882 0.087 Uiso 1 calc R
C25 C 0.1923(4) 0.4471(3) 0.42359(16) 0.0633(8) Uani 1 d .
H25 H 0.2931 0.4165 0.4324 0.076 Uiso 1 calc R
C23 C 0.0148(6) 0.5976(3) 0.43024(18) 0.0828(12) Uani 1 d .
H23 H -0.0038 0.6675 0.4439 0.099 Uiso 1 calc R
C24 C 0.1628(6) 0.5524(3) 0.44367(18) 0.0796(12) Uani 1 d .
H24 H 0.2441 0.5917 0.4662 0.096 Uiso 1 calc R
C26 C -0.5247(5) 0.1678(4) 0.5329(2) 0.0807(11) Uani 1 d .
F2 F -0.5151(4) 0.0961(4) 0.57938(19) 0.1775(19) Uani 1 d .
F3 F -0.6574(3) 0.1446(5) 0.50172(18) 0.188(2) Uani 1 d .
F1 F -0.5494(6) 0.2535(4) 0.5624(3) 0.236(3) Uani 1 d .

loop_
_atom_site_aniso_label
_atom_site_aniso_U_11
_atom_site_aniso_U_22
_atom_site_aniso_U_33
_atom_site_aniso_U_23
_atom_site_aniso_U_13
_atom_site_aniso_U_12
N1 0.0480(12) 0.0376(11) 0.0464(11) -0.0035(9) 0.0143(9) -0.0042(9)
C1 0.0421(13) 0.0346(12) 0.0407(12) -0.0021(9) 0.0093(10) -0.0014(10)
C7 0.0538(15) 0.0349(13) 0.0377(12) -0.0013(9) 0.0072(10) -0.0014(11)
C12 0.0426(13) 0.0355(12) 0.0372(11) -0.0006(9) 0.0086(9) 0.0008(10)
N4 0.0451(11) 0.0365(11) 0.0418(11) -0.0025(8) 0.0135(8) -0.0012(9)
N2 0.0639(15) 0.0432(13) 0.0643(15) -0.0061(11) 0.0220(12) 0.0069(11)
N3 0.0698(16) 0.0368(12) 0.0493(12) -0.0025(9) 0.0136(11) -0.0030(11)
C2 0.0437(13) 0.0397(13) 0.0417(12) -0.0010(10) 0.0090(10) 0.0019(10)
C11 0.0477(13) 0.0341(12) 0.0379(12) 0.0015(9) 0.0054(10) -0.0020(10)
C6 0.0511(14) 0.0363(13) 0.0445(13) -0.0016(10) 0.0099(11) 0.0030(11)
C13 0.0413(13) 0.0358(12) 0.0412(12) -0.0038(10) 0.0106(9) -0.0019(10)
C10 0.0527(15) 0.0453(15) 0.0514(15) -0.0034(11) 0.0109(12) -0.0070(12)
C21 0.079(2) 0.0412(15) 0.0531(16) -0.0006(12) 0.0183(14) 0.0082(14)
C19 0.0503(14) 0.0339(12) 0.0418(12) -0.0020(10) 0.0122(10) -0.0035(10)
C3 0.0494(15) 0.0441(15) 0.0532(14) -0.0041(11) 0.0150(12) -0.0023(12)
C4 0.0556(17) 0.0569(18) 0.0718(19) -0.0064(15) 0.0279(14) -0.0003(14)
C9 0.0650(19) 0.0482(16) 0.0575(17) -0.0022(13) 0.0110(14) -0.0163(14)
C18 0.0426(14) 0.0567(16) 0.0450(13) 0.0073(12) 0.0055(11) 0.0018(12)
C8 0.079(2) 0.0361(14) 0.0534(16) -0.0042(12) 0.0114(14) -0.0119(14)
C20 0.0683(17) 0.0353(13) 0.0420(13) -0.0025(10) 0.0214(12) -0.0041(12)
C17 0.0569(17) 0.0670(19) 0.0429(14) 0.0071(13) 0.0135(12) -0.0028(14)
C15 0.0427(15) 0.0671(19) 0.0617(17) -0.0026(14) 0.0061(12) 0.0050(13)
C16 0.0484(16) 0.0528(16) 0.0574(16) -0.0047(13) 0.0166(12) -0.0055(12)
C14 0.0480(15) 0.0587(17) 0.0461(14) 0.0046(12) 0.0054(11) 0.0033(13)
C5 0.0653(19) 0.0567(19) 0.080(2) -0.0077(16) 0.0344(16) 0.0079(15)
C22 0.111(3) 0.0451(17) 0.065(2) 0.0034(15) 0.0245(19) 0.0206(18)
C25 0.083(2) 0.0507(18) 0.0576(17) -0.0090(13) 0.0177(15) -0.0159(16)
C23 0.148(4) 0.0402(17) 0.064(2) -0.0040(15) 0.032(2) 0.004(2)
C24 0.130(4) 0.051(2) 0.060(2) -0.0137(15) 0.021(2) -0.029(2)
C26 0.067(2) 0.100(3) 0.080(2) -0.007(2) 0.0379(19) -0.012(2)
F2 0.124(3) 0.258(5) 0.161(3) 0.104(3) 0.094(2) 0.035(3)
F3 0.0598(16) 0.369(7) 0.140(3) -0.002(3) 0.0401(17) -0.045(3)
F1 0.236(5) 0.160(4) 0.338(6) -0.122(4) 0.238(5) -0.068(3)

loop_
_atom_type_symbol
_atom_type_description
_atom_type_scat_dispersion_real
_atom_type_scat_dispersion_imag
_atom_type_scat_source
C C 0.0033 0.0016 'International Tables Vol C Tables 4.2.6.8 and 6.1.1.4'
H H 0.0000 0.0000 'International Tables Vol C Tables 4.2.6.8 and 6.1.1.4'
F F 0.0171 0.0103 'International Tables Vol C Tables 4.2.6.8 and 6.1.1.4'
N N 0.0061 0.0033 'International Tables Vol C Tables 4.2.6.8 and 6.1.1.4'

loop_
_exptl_crystal_face_index_h
_exptl_crystal_face_index_k
_exptl_crystal_face_index_l
_exptl_crystal_face_perp_dist
0 10 23 0.1711
0 -10 -23 0.1711
11 -5 5 0.2004
-2 -14 -16 0.1583
0 15 -16 0.1147
-1 -15 15 0.1328
-1 15 16 0.1474
7 -12 13 0.1806
4 -15 -13 0.1682
12 -1 4 0.1887
11 -5 -6 0.1970
-10 -3 -13 0.1662
10 9 -7 0.1884
8 11 8 0.1809
-5 -11 -17 0.1598
-1 -17 -8 0.1416
1 -15 14 0.1196
-4 14 16 0.1570
-10 5 -8 0.1736
-12 -3 4 0.1868
3 15 13 0.1393

loop_
_geom_angle_atom_site_label_1
_geom_angle_atom_site_label_2
_geom_angle_atom_site_label_3
_geom_angle
C19 N1 C1 105.0(2)
N1 C1 C2 126.0(2)
C12 C1 N1 111.4(2)
C12 C1 C2 122.5(2)
N3 C7 C11 121.9(2)
N3 C7 C6 116.9(2)
C11 C7 C6 121.2(2)
C1 C12 N4 105.0(2)
C1 C12 C11 122.5(2)
N4 C12 C11 132.5(2)
C12 N4 C13 127.0(2)
C19 N4 C12 106.3(2)
C19 N4 C13 125.6(2)
C5 N2 C6 117.1(3)
C8 N3 C7 117.8(2)
C6 C2 C1 117.2(2)
C3 C2 C1 123.6(2)
C3 C2 C6 119.2(2)
C7 C11 C12 116.2(2)
C10 C11 C7 117.7(2)
C10 C11 C12 126.1(2)
N2 C6 C7 118.1(2)
N2 C6 C2 121.7(2)
C2 C6 C7 120.2(2)
C18 C13 N4 119.4(2)
C14 C13 N4 119.5(2)
C14 C13 C18 121.1(2)
C9 C10 C11 119.1(3)
C20 C21 C22 120.4(3)
N1 C19 N4 112.2(2)
N1 C19 C20 122.5(2)
N4 C19 C20 125.3(2)
C4 C3 C2 118.5(3)
C3 C4 C5 118.5(3)
C10 C9 C8 118.9(3)
C13 C18 C17 119.2(3)
N3 C8 C9 124.5(3)
C21 C20 C19 122.3(3)
C21 C20 C25 119.4(3)
C25 C20 C19 118.1(3)
C16 C17 C18 120.2(3)
C16 C15 C14 119.8(3)
C17 C16 C15 120.3(3)
C17 C16 C26 120.6(3)
C15 C16 C26 119.0(3)
C13 C14 C15 119.3(3)
N2 C5 C4 124.9(3)
C23 C22 C21 119.9(4)
C20 C25 C24 119.3(4)
C22 C23 C24 120.7(3)
C23 C24 C25 120.2(4)
F2 C26 C16 114.2(4)
F3 C26 C16 115.0(3)
F3 C26 F2 101.9(4)
F1 C26 C16 113.7(4)
F1 C26 F2 105.6(4)
F1 C26 F3 105.3(5)

loop_
_geom_bond_atom_site_label_1
_geom_bond_atom_site_label_2
_geom_bond_distance
N1 C1 1.379(3)
N1 C19 1.314(3)
C1 C12 1.373(3)
C1 C2 1.431(3)
C7 N3 1.359(3)
C7 C11 1.422(3)
C7 C6 1.469(4)
C12 N4 1.392(3)
C12 C11 1.436(3)
N4 C13 1.442(3)
N4 C19 1.383(3)
N2 C6 1.354(3)
N2 C5 1.324(4)
N3 C8 1.318(4)
C2 C6 1.410(4)
C2 C3 1.398(4)
C11 C10 1.406(4)
C13 C18 1.375(3)
C13 C14 1.375(4)
C10 C9 1.372(4)
C21 C20 1.383(4)
C21 C22 1.391(4)
C19 C20 1.480(3)
C3 C4 1.363(4)
C4 C5 1.395(4)
C9 C8 1.382(4)
C18 C17 1.383(4)
C20 C25 1.387(4)
C17 C16 1.373(4)
C15 C16 1.376(4)
C15 C14 1.387(4)
C16 C26 1.489(4)
C22 C23 1.357(6)
C25 C24 1.402(5)
C23 C24 1.368(6)
C26 F2 1.286(5)
C26 F3 1.270(5)
C26 F1 1.243(5)

loop_
_geom_hbond_atom_site_label_D
_geom_hbond_atom_site_label_H
_geom_hbond_atom_site_label_A
_geom_hbond_distance_DH
_geom_hbond_distance_HA
_geom_hbond_distance_DA
_geom_hbond_angle_DHA
_geom_hbond_site_symmetry_A
C21 H21 N3 0.93 2.89 3.483(4) 122.9 2
C15 H15 N1 0.93 2.55 3.462(4) 166.1 1_455
C5 H5 N1 0.93 2.46 3.341(4) 157.5 2_645

loop_
_exptl_oxdiff_crystal_face_indexfrac_h
_exptl_oxdiff_crystal_face_indexfrac_k
_exptl_oxdiff_crystal_face_indexfrac_l
_exptl_oxdiff_crystal_face_x
_exptl_oxdiff_crystal_face_y
_exptl_oxdiff_crystal_face_z
0.0086 10.0001 22.9608 -0.0231 -0.1691 0.9841
-0.0086 -10.0001 -22.9608 0.0231 0.1691 -0.9841
11.0014 -4.9976 4.9815 0.2479 0.9544 0.2018
-2.0087 -13.9996 -15.9753 0.3626 0.0291 -0.9312
0.0013 14.9975 -15.9612 -1.0165 -0.1235 -0.0301
-1.0017 -14.9977 14.9637 1.0047 0.0432 -0.0181
-0.9915 14.9990 15.9775 -0.3866 -0.2889 0.9060
7.0002 -11.9970 12.9646 0.7634 0.6789 0.1584
3.9927 -14.9984 -12.9850 0.4219 0.5300 -0.7615
12.0027 -0.9979 3.9850 0.0327 0.9959 0.3096
10.9989 -4.9981 -5.9972 0.0341 0.9827 -0.1263
-10.0057 -3.0018 -12.9708 -0.0350 -0.7629 -0.6605
10.0031 9.0001 -6.9874 -0.6360 0.7486 0.2429
8.0069 11.0004 7.9858 -0.4231 0.5221 0.7132
-5.0084 -11.0004 -16.9701 0.2251 -0.2501 -0.9266
-1.0077 -16.9987 -7.9929 0.6516 0.1244 -0.7637
0.9984 -14.9975 13.9645 0.9699 0.2116 -0.0113
-3.9924 13.9987 15.9787 -0.3166 -0.5268 0.8212
-10.0019 4.9976 -7.9763 -0.3139 -0.8637 -0.2729
-12.0022 -3.0012 3.9975 0.3109 -0.9726 -0.1902
3.0085 14.9994 12.9810 -0.4756 0.0506 0.8899
